data_1539229
loop_
_publ_author_name
'Schneider, A.'
'Heymer, G.'

_publ_section_title
;
 Die Temperaturabhaengigkeit der Molvolumina der Phasen Na Tl und Li Cd
;
_journal_name_full 'Zeitschrift fuer Anorganische und Allgemeine Chemie'
_journal_page_first 118
_journal_page_last 135
_journal_volume 286
_journal_year 1956
_chemical_formula_sum In
_space_group_IT_number 139
_symmetry_space_group_name_Hall '-I 4 2'
_symmetry_space_group_name_H-M 'I 4/m m m'
_cell_angle_alpha 90
_cell_angle_beta 90
_cell_angle_gamma 90
_cell_formula_units_Z 2
_cell_length_a 3.245
_cell_length_b 3.245
_cell_length_c 4.942
_cell_volume 52.039
_citation_journal_id_ASTM ZAACAB
_cod_data_source_file Schneider_ZAACAB_1956_220.cif
_cod_data_source_block In1
_cod_original_cell_volume 52.03938
_cod_original_formula_sum In1
_cod_database_code 1539229

loop_
_symmetry_equiv_pos_as_xyz
x,y,z
-y,x,z
-x,-y,z
y,-x,z
x,-y,-z
y,x,-z
-x,y,-z
-y,-x,-z
-x,-y,-z
y,-x,-z
x,y,-z
-y,x,-z
-x,y,z
-y,-x,z
x,-y,z
y,x,z
x+1/2,y+1/2,z+1/2
-y+1/2,x+1/2,z+1/2
-x+1/2,-y+1/2,z+1/2
y+1/2,-x+1/2,z+1/2
x+1/2,-y+1/2,-z+1/2
y+1/2,x+1/2,-z+1/2
-x+1/2,y+1/2,-z+1/2
-y+1/2,-x+1/2,-z+1/2
-x+1/2,-y+1/2,-z+1/2
y+1/2,-x+1/2,-z+1/2
x+1/2,y+1/2,-z+1/2
-y+1/2,x+1/2,-z+1/2
-x+1/2,y+1/2,z+1/2
-y+1/2,-x+1/2,z+1/2
x+1/2,-y+1/2,z+1/2
y+1/2,x+1/2,z+1/2

loop_
_atom_site_label
_atom_site_type_symbol
_atom_site_fract_x
_atom_site_fract_y
_atom_site_fract_z
_atom_site_occupancy
_atom_site_U_iso_or_equiv
In1 In 0 0 0 1 0.0
